data_1513161
loop_
_publ_author_name
'Mercalli, Valentina'
'Meneghetti, Fiorella'
'Tron, Gian Cesare'

_publ_section_title
;
 Isocyanide-Mediated Multicomponent Synthesis of C-Oximinoamidines
;
_journal_issue 22
_journal_name_full 'Organic Letters'
_journal_page_first 5902
_journal_paper_doi 10.1021/ol403062m
_journal_volume 15
_journal_year 2013
_chemical_formula_sum 'C17 H25 N3 O2'
_chemical_formula_weight 303.4
_chemical_name_systematic ?
_space_group_IT_number 14
_symmetry_cell_setting monoclinic
_symmetry_Int_Tables_number 14
_symmetry_space_group_name_Hall '-P 2yab'
_symmetry_space_group_name_H-M 'P 1 21/a 1'
_atom_sites_solution_hydrogens geom
_atom_sites_solution_primary direct
_atom_sites_solution_secondary difmap
_audit_creation_date 2013-09-26T11:27:28-00:00
_audit_creation_method 'WinGX routine CIF_UPDATE'
_cell_angle_alpha 90
_cell_angle_beta 96.740(10)
_cell_angle_gamma 90
_cell_formula_units_Z 4
_cell_length_a 11.620(8)
_cell_length_b 8.989(8)
_cell_length_c 15.810(8)
_cell_measurement_reflns_used 25
_cell_measurement_temperature 292(2)
_cell_measurement_theta_max 10
_cell_measurement_theta_min 9
_cell_volume 1640(2)
_computing_cell_refinement 'CAD4 Express (Enraf Nonius, 1994)'
_computing_data_collection 'CAD4 Express (Enraf Nonius, 1994)'
_computing_data_reduction 'XCAD4 (Harms & Wocadlo, 1995)'
_computing_molecular_graphics 'Ortep-3 for Windows (Farrugia, 1997)'
_computing_publication_material 'WinGX publication routines (Farrugia, 1999)'
_computing_structure_refinement 'SHELXL-97 (Sheldrick, 1997)'
_computing_structure_solution 'SIR-92 (Altomare et al., 1994)'
_diffrn_ambient_temperature 293(2)
_diffrn_measured_fraction_theta_full 0.996
_diffrn_measured_fraction_theta_max 0.996
_diffrn_radiation_monochromator graphite
_diffrn_radiation_type MoK\a
_diffrn_radiation_wavelength 0.71073
_diffrn_reflns_av_R_equivalents 0.249
_diffrn_reflns_av_unetI/netI 0.0982
_diffrn_reflns_limit_h_max 13
_diffrn_reflns_limit_h_min -13
_diffrn_reflns_limit_k_max 10
_diffrn_reflns_limit_k_min -1
_diffrn_reflns_limit_l_max 18
_diffrn_reflns_limit_l_min -1
_diffrn_reflns_number 3670
_diffrn_reflns_theta_full 25.04
_diffrn_reflns_theta_max 25.04
_diffrn_reflns_theta_min 2.59
_exptl_absorpt_coefficient_mu 0.082
_exptl_absorpt_correction_type none
_exptl_crystal_colour colorless
_exptl_crystal_density_diffrn 1.229
_exptl_crystal_density_method 'not measured'
_exptl_crystal_description prism
_exptl_crystal_F_000 656
_exptl_crystal_size_max 0.60
_exptl_crystal_size_mid 0.13
_exptl_crystal_size_min 0.08
_refine_diff_density_max 0.311
_refine_diff_density_min -0.326
_refine_diff_density_rms 0.069
_refine_ls_extinction_coef 0.007(3)
_refine_ls_extinction_expression Fc^*^=kFc[1+0.001xFc^2^\l^3^/sin(2\q)]^-1/4^
_refine_ls_extinction_method SHELXL
_refine_ls_goodness_of_fit_ref 0.988
_refine_ls_hydrogen_treatment mixed
_refine_ls_matrix_type full
_refine_ls_number_parameters 230
_refine_ls_number_reflns 2893
_refine_ls_number_restraints 0
_refine_ls_restrained_S_all 0.988
_refine_ls_R_factor_all 0.1171
_refine_ls_R_factor_gt 0.078
_refine_ls_shift/su_max 0
_refine_ls_shift/su_mean 0
_refine_ls_structure_factor_coef Fsqd
_refine_ls_weighting_details 'calc w=1/[\s^2^(Fo^2^)+(0.1459P)^2^+0.0000P] where P=(Fo^2^+2Fc^2^)/3'
_refine_ls_weighting_scheme calc
_refine_ls_wR_factor_gt 0.1916
_refine_ls_wR_factor_ref 0.2178
_reflns_number_gt 1735
_reflns_number_total 2893
_reflns_threshold_expression >2sigma(I)
_cod_data_source_file ol403062m_si_002.cif
_cod_data_source_block mv222
_cod_original_sg_symbol_H-M 'P 21/a'
_cod_database_code 1513161

loop_
_symmetry_equiv_pos_as_xyz
'x, y, z'
'-x+1/2, y+1/2, -z'
'-x, -y, -z'
'x-1/2, -y-1/2, z'

loop_
_atom_site_label
_atom_site_type_symbol
_atom_site_fract_x
_atom_site_fract_y
_atom_site_fract_z
_atom_site_U_iso_or_equiv
_atom_site_adp_type
_atom_site_occupancy
_atom_site_symmetry_multiplicity
_atom_site_calc_flag
_atom_site_refinement_flags
_atom_site_disorder_assembly
_atom_site_disorder_group
O1 O 0.21884(18) 0.2662(2) 0.24195(12) 0.0539(5) Uani 1 1 d . . .
N1 N 0.22159(18) 0.4202(2) 0.24606(12) 0.0479(6) Uani 1 1 d . A .
N2 N 0.49851(17) 0.3351(2) 0.25738(12) 0.0454(6) Uani 1 1 d . . .
N3 N 0.40679(18) 0.3404(2) 0.11961(13) 0.0488(6) Uani 1 1 d . . .
C4 C 0.3357(2) 0.6355(3) 0.23166(15) 0.0440(6) Uani 1 1 d . A .
C7 C 0.31755(19) 0.4728(3) 0.22834(13) 0.0415(6) Uani 1 1 d . . .
C8 C 0.4133(2) 0.3754(3) 0.20432(14) 0.0413(6) Uani 1 1 d . A .
O2 O 0.3865(2) 0.2253(4) -0.04737(16) 0.0977(10) Uani 1 1 d . . .
C9 C 0.5004(2) 0.3756(3) 0.34726(16) 0.0537(7) Uani 1 1 d . . .
H9A H 0.4447 0.4544 0.3524 0.064 Uiso 1 1 calc R . .
H9B H 0.5766 0.4132 0.3684 0.064 Uiso 1 1 calc R . .
C2 C 0.4491(3) 0.8502(3) 0.20734(18) 0.0612(8) Uani 1 1 d . A .
H2 H 0.5155 0.8906 0.1888 0.073 Uiso 1 1 calc R . .
C3 C 0.4312(2) 0.6988(3) 0.20509(17) 0.0531(7) Uani 1 1 d . . .
H3 H 0.4864 0.6378 0.1847 0.064 Uiso 1 1 calc R A .
C15 C 0.4913(4) 0.2406(6) 0.0928(2) 0.0817(12) Uani 1 1 d . A .
C5 C 0.2544(3) 0.7291(3) 0.26175(19) 0.0615(8) Uani 1 1 d . . .
H5 H 0.1882 0.6892 0.2807 0.074 Uiso 1 1 calc R A .
C1 C 0.3676(3) 0.9413(3) 0.23743(19) 0.0657(8) Uani 1 1 d . . .
H1 H 0.3784 1.0438 0.2398 0.079 Uiso 1 1 calc R A .
C10 C 0.4726(5) 0.2480(5) 0.3998(2) 0.0947(14) Uani 1 1 d . . .
H10A H 0.5315 0.172 0.3978 0.114 Uiso 1 1 calc R . .
H10B H 0.399 0.2058 0.3761 0.114 Uiso 1 1 calc R . .
C6 C 0.2715(3) 0.8792(4) 0.2635(2) 0.0720(9) Uani 1 1 d . A .
H6 H 0.2159 0.9405 0.2831 0.086 Uiso 1 1 calc R . .
C14 C 0.2985(5) 0.3418(8) 0.0642(3) 0.0710(14) Uani 0.75 1 d P A 1
H14A H 0.2565 0.4318 0.075 0.085 Uiso 0.75 1 calc PR A 1
H14B H 0.252 0.2578 0.0784 0.085 Uiso 0.75 1 calc PR A 1
C14A C 0.3318(18) 0.426(2) 0.0591(11) 0.078(5) Uani 0.25 1 d P A 2
H14C H 0.3673 0.5212 0.0492 0.093 Uiso 0.25 1 calc PR A 2
H14D H 0.2584 0.4443 0.0808 0.093 Uiso 0.25 1 calc PR A 2
C16 C 0.4911(5) 0.2328(8) -0.0001(3) 0.0794(15) Uani 0.75 1 d P A 1
H16A H 0.5313 0.3197 -0.0181 0.095 Uiso 0.75 1 calc PR A 1
H16B H 0.5356 0.1462 -0.013 0.095 Uiso 0.75 1 calc PR A 1
C16A C 0.448(2) 0.164(2) 0.0174(13) 0.098(8) Uani 0.25 1 d P A 2
H16C H 0.515 0.1198 -0.0045 0.118 Uiso 0.25 1 calc PR A 2
H16D H 0.4025 0.0814 0.0351 0.118 Uiso 0.25 1 calc PR A 2
C17 C 0.3119(4) 0.3351(6) -0.0260(2) 0.0947(13) Uani 1 1 d . A .
H17A H 0.2364 0.3187 -0.0578 0.114 Uiso 1 1 calc R B 1
H17B H 0.3401 0.4306 -0.0434 0.114 Uiso 1 1 calc R B 1
C11 C 0.4656(5) 0.2912(5) 0.4926(2) 0.1084(17) Uani 1 1 d . . .
H11A H 0.5422 0.3235 0.5165 0.13 Uiso 1 1 calc R . .
H11B H 0.4149 0.3769 0.4925 0.13 Uiso 1 1 calc R . .
C13 C 0.3135(5) 0.1191(8) 0.5245(4) 0.154(3) Uani 1 1 d . . .
H13A H 0.2985 0.0505 0.5684 0.231 Uiso 1 1 calc R . .
H13B H 0.3124 0.067 0.4714 0.231 Uiso 1 1 calc R . .
H13C H 0.2549 0.195 0.5191 0.231 Uiso 1 1 calc R . .
C12 C 0.4284(6) 0.1884(8) 0.5469(3) 0.147(2) Uani 1 1 d . . .
H12A H 0.4284 0.2355 0.602 0.176 Uiso 1 1 calc R . .
H12B H 0.4854 0.1092 0.5536 0.176 Uiso 1 1 calc R . .
H1A H 0.147(4) 0.246(4) 0.245(2) 0.073(10) Uiso 1 1 d . . .
H15A H 0.453(6) 0.147(7) 0.115(4) 0.16(2) Uiso 1 1 d . . .
H15B H 0.578(5) 0.268(5) 0.117(3) 0.118(15) Uiso 1 1 d . . .

loop_
_atom_site_aniso_label
_atom_site_aniso_U_11
_atom_site_aniso_U_22
_atom_site_aniso_U_33
_atom_site_aniso_U_23
_atom_site_aniso_U_13
_atom_site_aniso_U_12
O1 0.0563(11) 0.0453(11) 0.0603(12) -0.0011(8) 0.0075(9) -0.0032(8)
N1 0.0584(12) 0.0430(13) 0.0422(11) 0.0004(9) 0.0049(10) -0.0018(9)
N2 0.0546(12) 0.0466(12) 0.0346(11) -0.0050(9) 0.0029(9) 0.0019(10)
N3 0.0533(11) 0.0584(14) 0.0334(11) -0.0046(9) -0.0005(9) 0.0058(10)
C4 0.0545(13) 0.0399(14) 0.0368(12) -0.0044(9) 0.0021(10) 0.0025(10)
C7 0.0523(12) 0.0406(14) 0.0307(11) -0.0028(9) 0.0016(10) 0.0002(10)
C8 0.0531(12) 0.0355(13) 0.0351(12) -0.0012(9) 0.0051(11) -0.0015(10)
O2 0.0811(16) 0.165(3) 0.0460(13) -0.0311(15) 0.0038(12) 0.0167(17)
C9 0.0638(15) 0.0569(17) 0.0384(14) -0.0049(11) -0.0028(12) 0.0042(13)
C2 0.0712(17) 0.0499(17) 0.0619(18) 0.0030(13) 0.0051(14) -0.0091(14)
C3 0.0587(15) 0.0481(16) 0.0524(16) 0.0004(11) 0.0059(13) 0.0026(12)
C15 0.084(2) 0.112(3) 0.0480(18) -0.0131(18) 0.0067(17) 0.038(2)
C5 0.0722(17) 0.0521(18) 0.0627(18) -0.0077(13) 0.0179(15) 0.0012(14)
C1 0.095(2) 0.0374(15) 0.0643(18) -0.0073(12) 0.0060(16) -0.0017(15)
C10 0.157(4) 0.086(3) 0.0420(18) 0.0022(15) 0.014(2) -0.035(3)
C6 0.094(2) 0.0488(18) 0.076(2) -0.0143(14) 0.0206(18) 0.0076(16)
C14 0.067(3) 0.117(5) 0.028(2) -0.014(3) -0.002(2) 0.018(3)
C14A 0.088(11) 0.091(13) 0.054(9) 0.004(9) 0.006(8) -0.006(9)
C16 0.080(3) 0.117(5) 0.040(2) -0.028(3) -0.001(2) 0.022(3)
C16A 0.16(2) 0.064(10) 0.088(14) -0.026(9) 0.084(14) -0.018(10)
C17 0.088(2) 0.140(4) 0.0508(19) -0.017(2) -0.0106(18) 0.024(2)
C11 0.164(5) 0.116(3) 0.0450(19) -0.0054(19) 0.010(2) -0.053(3)
C13 0.143(5) 0.198(7) 0.122(4) 0.003(4) 0.021(4) -0.072(5)
C12 0.157(5) 0.209(7) 0.083(3) -0.030(4) 0.049(3) -0.043(5)

loop_
_atom_type_symbol
_atom_type_description
_atom_type_scat_dispersion_real
_atom_type_scat_dispersion_imag
_atom_type_scat_source
C C 0.0033 0.0016 'International Tables Vol C Tables 4.2.6.8 and 6.1.1.4'
H H 0 0 'International Tables Vol C Tables 4.2.6.8 and 6.1.1.4'
N N 0.0061 0.0033 'International Tables Vol C Tables 4.2.6.8 and 6.1.1.4'
O O 0.0106 0.006 'International Tables Vol C Tables 4.2.6.8 and 6.1.1.4'

loop_
_geom_angle_atom_site_label_1
_geom_angle_atom_site_label_2
_geom_angle_atom_site_label_3
_geom_angle
C7 N1 O1 112.2(2)
C8 N2 C9 119.4(2)
C8 N3 C15 118.2(2)
C8 N3 C14 122.4(3)
C15 N3 C14 113.9(3)
C3 C4 C5 117.7(3)
C3 C4 C7 121.5(2)
C5 C4 C7 120.8(2)
N1 C7 C4 119.0(2)
N1 C7 C8 122.3(2)
C4 C7 C8 118.7(2)
N2 C8 N3 121.9(2)
N2 C8 C7 122.8(2)
N3 C8 C7 115.11(19)
C16 O2 C17 112.2(3)
N2 C9 C10 112.0(2)
C3 C2 C1 119.2(3)
C4 C3 C2 122.2(3)
N3 C15 C16 113.9(3)
C6 C5 C4 120.2(3)
C6 C1 C2 119.0(3)
C9 C10 C11 112.5(3)
C1 C6 C5 121.6(3)
N3 C14 C17 114.1(4)
O2 C16 C15 116.8(5)
O2 C17 C14 114.3(4)
C12 C11 C10 119.2(4)
C11 C12 C13 118.6(6)

loop_
_geom_bond_atom_site_label_1
_geom_bond_atom_site_label_2
_geom_bond_distance
O1 N1 1.386(3)
N1 C7 1.272(3)
N2 C8 1.273(3)
N2 C9 1.464(3)
N3 C8 1.369(3)
N3 C15 1.430(4)
N3 C14A 1.440(18)
N3 C14 1.447(5)
C4 C3 1.357(4)
C4 C5 1.390(4)
C4 C7 1.477(4)
C7 C8 1.500(3)
O2 C16A 1.30(2)
O2 C16 1.352(6)
O2 C17 1.382(5)
C9 C10 1.474(5)
C2 C3 1.377(4)
C2 C1 1.378(4)
C15 C16A 1.42(2)
C15 C16 1.470(6)
C5 C6 1.364(5)
C1 C6 1.355(5)
C10 C11 1.528(5)
C14 C17 1.453(6)
C14A C17 1.568(19)
C11 C12 1.365(7)
C13 C12 1.479(8)
